data_7242552
loop_
_publ_author_name
'Zhu, Huihui'
'Hao, Pengfei'
'Shen, Qiu'
'Shen, Junju'
'Li, Gaopeng'
'Zhao, Guozheng'
'Xing, Haoyu'
'Fu, Yunlong'

_publ_section_title
;
 The modulation effect of electron-rich solvents on the supramolecular
 networks and photochromic properties of naphthalene diimide molecules
;
_journal_issue 18
_journal_name_full CrystEngComm
_journal_page_first 3356
_journal_page_last 3363
_journal_paper_doi 10.1039/D0CE01733G
_journal_volume 23
_journal_year 2021
_chemical_formula_sum 'C24 H12 N4 O4'
_chemical_formula_weight 420.38
_chemical_properties_physical Light-sensitive,Photo-sensitive
_space_group_IT_number 14
_space_group_name_Hall '-P 2yn'
_space_group_name_H-M_alt 'P 1 21/n 1'
_symmetry_cell_setting monoclinic
_symmetry_space_group_name_H-M 'P 1 21/n 1'
_atom_sites_solution_hydrogens geom
_atom_sites_solution_primary direct
_atom_sites_solution_secondary difmap
_audit_creation_method SHELXL-97
_audit_update_record
;
2020-10-04 deposited with the CCDC.	2021-03-29 downloaded from the CCDC.
;
_cell_angle_alpha 90.00
_cell_angle_beta 93.360(4)
_cell_angle_gamma 90.00
_cell_formula_units_Z 2
_cell_length_a 4.0612(5)
_cell_length_b 25.692(4)
_cell_length_c 8.6053(11)
_cell_measurement_reflns_used 3473
_cell_measurement_temperature 273(2)
_cell_measurement_theta_max 28.05
_cell_measurement_theta_min 2.50
_cell_volume 896.3(2)
_computing_structure_refinement 'SHELXL-97 (Sheldrick, 1997)'
_computing_structure_solution 'SHELXS-97 (Sheldrick, 1990)'
_diffrn_ambient_temperature 273(2)
_diffrn_measured_fraction_theta_full 0.998
_diffrn_measured_fraction_theta_max 0.998
_diffrn_measurement_device_type 'CCD area detector'
_diffrn_radiation_monochromator graphite
_diffrn_radiation_source 'fine-focus sealed tube'
_diffrn_radiation_type MoK\a
_diffrn_radiation_wavelength 0.71073
_diffrn_reflns_av_R_equivalents 0.0554
_diffrn_reflns_av_sigmaI/netI 0.0480
_diffrn_reflns_limit_h_max 5
_diffrn_reflns_limit_h_min -5
_diffrn_reflns_limit_k_max 31
_diffrn_reflns_limit_k_min -34
_diffrn_reflns_limit_l_max 11
_diffrn_reflns_limit_l_min -10
_diffrn_reflns_number 11277
_diffrn_reflns_theta_full 28.37
_diffrn_reflns_theta_max 28.37
_diffrn_reflns_theta_min 3.17
_exptl_absorpt_coefficient_mu 0.110
_exptl_absorpt_correction_T_max 0.9913
_exptl_absorpt_correction_T_min 0.9752
_exptl_absorpt_correction_type multi-scan
_exptl_absorpt_process_details SADABS
_exptl_crystal_colour yellow
_exptl_crystal_density_diffrn 1.558
_exptl_crystal_density_method 'not measured'
_exptl_crystal_description rodlike
_exptl_crystal_F_000 432
_exptl_crystal_size_max 0.23
_exptl_crystal_size_mid 0.09
_exptl_crystal_size_min 0.08
_refine_diff_density_max 0.207
_refine_diff_density_min -0.218
_refine_diff_density_rms 0.047
_refine_ls_extinction_method none
_refine_ls_goodness_of_fit_ref 1.027
_refine_ls_hydrogen_treatment mixed
_refine_ls_matrix_type full
_refine_ls_number_parameters 145
_refine_ls_number_reflns 2248
_refine_ls_number_restraints 0
_refine_ls_restrained_S_all 1.027
_refine_ls_R_factor_all 0.0872
_refine_ls_R_factor_gt 0.0483
_refine_ls_shift/su_max 0.000
_refine_ls_shift/su_mean 0.000
_refine_ls_structure_factor_coef Fsqd
_refine_ls_weighting_details 'calc w=1/[\s^2^(Fo^2^)+(0.0556P)^2^+0.2160P] where P=(Fo^2^+2Fc^2^)/3'
_refine_ls_weighting_scheme calc
_refine_ls_wR_factor_gt 0.1084
_refine_ls_wR_factor_ref 0.1243
_reflns_number_gt 1475
_reflns_number_total 2248
_reflns_threshold_expression >2sigma(I)
_cod_data_source_file d0ce01733g2.cif
_cod_data_source_block aa
_cod_depositor_comments
;
The following automatic conversions were performed:

data item '_symmetry_cell_setting' value 'Monoclinic' was changed to
'monoclinic' in accordance with the
/home/data/users/saulius/crontab/automatic-downloads/rss-feeds/RSC/lib/dictionaries/cif_core.dic
dictionary named 'cif_core.dic' version 2.4.2 last updated on
2011-04-26.

Automatic conversion script
Id: cif_fix_values 7556 2019-12-06 15:28:31Z antanas 

 Adding full bibliography for 7242552--7242555.cif.
;
_cod_original_sg_symbol_H-M 'P2(1)/n  '
_cod_database_code 7242552

loop_
_symmetry_equiv_pos_as_xyz
'x, y, z'
'-x+1/2, y+1/2, -z+1/2'
'-x, -y, -z'
'x-1/2, -y-1/2, z-1/2'

loop_
_atom_site_label
_atom_site_type_symbol
_atom_site_fract_x
_atom_site_fract_y
_atom_site_fract_z
_atom_site_U_iso_or_equiv
_atom_site_adp_type
_atom_site_occupancy
_atom_site_symmetry_multiplicity
_atom_site_calc_flag
_atom_site_refinement_flags
_atom_site_disorder_assembly
_atom_site_disorder_group
C1 C 0.5734(6) 0.22442(8) 0.5312(3) 0.0509(5) Uani 1 1 d . . .
H1 H 0.4861 0.2573 0.5480 0.061 Uiso 1 1 calc R . .
C2 C 0.6609(5) 0.21021(8) 0.3868(2) 0.0517(6) Uani 1 1 d . . .
H2 H 0.6204 0.2337 0.3056 0.062 Uiso 1 1 calc R . .
C3 C 0.8502(5) 0.13192(8) 0.4727(2) 0.0402(5) Uani 1 1 d . . .
H3 H 0.9538 0.1004 0.4548 0.048 Uiso 1 1 calc R . .
C4 C 0.7556(5) 0.14223(6) 0.62015(19) 0.0328(4) Uani 1 1 d . . .
C5 C 0.6159(5) 0.18951(7) 0.6517(2) 0.0416(5) Uani 1 1 d . . .
H5 H 0.5524 0.1976 0.7510 0.050 Uiso 1 1 calc R . .
C6 C 0.6523(4) 0.05395(6) 0.70912(19) 0.0314(4) Uani 1 1 d . . .
C7 C 0.7548(4) 0.01061(6) 0.81403(18) 0.0285(4) Uani 1 1 d . . .
C8 C 0.6482(5) -0.03919(7) 0.78091(19) 0.0345(4) Uani 1 1 d . . .
H8 H 0.5179 -0.0456 0.6905 0.041 Uiso 1 1 calc R . .
C9 C 0.9571(4) 0.02075(6) 0.94842(18) 0.0269(4) Uani 1 1 d . . .
C10 C 1.0764(4) 0.07120(6) 0.98406(18) 0.0290(4) Uani 1 1 d . . .
C11 C 1.2662(5) 0.08022(6) 1.11832(19) 0.0340(4) Uani 1 1 d . . .
H11 H 1.3383 0.1138 1.1423 0.041 Uiso 1 1 calc R . .
C12 C 1.0028(4) 0.11441(7) 0.87323(18) 0.0317(4) Uani 1 1 d . . .
N1 N 0.8067(4) 0.10237(5) 0.73863(15) 0.0319(3) Uani 1 1 d . . .
N2 N 0.8012(4) 0.16478(7) 0.35415(18) 0.0504(5) Uani 1 1 d . . .
O1 O 0.4456(3) 0.04902(5) 0.60380(14) 0.0442(4) Uani 1 1 d . . .
O2 O 1.1098(4) 0.15766(5) 0.89485(14) 0.0458(4) Uani 1 1 d . . .

loop_
_atom_site_aniso_label
_atom_site_aniso_U_11
_atom_site_aniso_U_22
_atom_site_aniso_U_33
_atom_site_aniso_U_23
_atom_site_aniso_U_13
_atom_site_aniso_U_12
C1 0.0606(13) 0.0301(10) 0.0619(14) 0.0152(9) 0.0034(10) 0.0063(9)
C2 0.0590(14) 0.0428(12) 0.0521(13) 0.0256(10) -0.0060(10) -0.0038(10)
C3 0.0481(11) 0.0378(10) 0.0341(10) 0.0039(8) -0.0024(8) 0.0030(9)
C4 0.0392(9) 0.0261(9) 0.0328(9) 0.0068(7) -0.0013(7) 0.0006(7)
C5 0.0511(11) 0.0279(10) 0.0463(11) 0.0066(8) 0.0077(9) 0.0031(8)
C6 0.0401(10) 0.0250(9) 0.0287(9) 0.0002(7) -0.0007(7) 0.0035(7)
C7 0.0373(9) 0.0226(8) 0.0256(8) 0.0009(6) 0.0012(7) 0.0013(7)
C8 0.0462(10) 0.0277(9) 0.0289(9) -0.0012(7) -0.0051(7) -0.0019(8)
C9 0.0344(8) 0.0207(8) 0.0257(8) -0.0010(6) 0.0035(7) 0.0016(7)
C10 0.0385(9) 0.0218(8) 0.0268(8) -0.0001(6) 0.0037(7) 0.0019(7)
C11 0.0483(10) 0.0205(8) 0.0327(9) -0.0025(7) 0.0000(7) -0.0037(8)
C12 0.0426(10) 0.0226(9) 0.0301(9) -0.0005(7) 0.0041(7) 0.0016(7)
N1 0.0453(9) 0.0209(7) 0.0293(7) 0.0043(5) -0.0009(6) 0.0029(6)
N2 0.0615(11) 0.0523(11) 0.0369(9) 0.0122(8) -0.0013(8) -0.0018(9)
O1 0.0544(8) 0.0337(7) 0.0424(7) 0.0059(5) -0.0150(6) -0.0004(6)
O2 0.0714(10) 0.0226(7) 0.0424(8) 0.0041(5) -0.0060(7) -0.0077(6)

loop_
_atom_type_symbol
_atom_type_description
_atom_type_scat_dispersion_real
_atom_type_scat_dispersion_imag
_atom_type_scat_source
C C 0.0033 0.0016 'International Tables Vol C Tables 4.2.6.8 and 6.1.1.4'
H H 0.0000 0.0000 'International Tables Vol C Tables 4.2.6.8 and 6.1.1.4'
N N 0.0061 0.0033 'International Tables Vol C Tables 4.2.6.8 and 6.1.1.4'
O O 0.0106 0.0060 'International Tables Vol C Tables 4.2.6.8 and 6.1.1.4'

loop_
_geom_angle_atom_site_label_1
_geom_angle_atom_site_label_2
_geom_angle_atom_site_label_3
_geom_angle
_geom_angle_site_symmetry_1
_geom_angle_site_symmetry_3
_geom_angle_publ_flag
C2 C1 C5 119.04(19) . . ?
C2 C1 H1 120.5 . . ?
C5 C1 H1 120.5 . . ?
N2 C2 C1 124.29(17) . . ?
N2 C2 H2 117.9 . . ?
C1 C2 H2 117.9 . . ?
N2 C3 C4 123.30(18) . . ?
N2 C3 H3 118.3 . . ?
C4 C3 H3 118.3 . . ?
C3 C4 C5 119.60(16) . . ?
C3 C4 N1 118.49(15) . . ?
C5 C4 N1 121.91(15) . . ?
C1 C5 C4 117.57(18) . . ?
C1 C5 H5 121.2 . . ?
C4 C5 H5 121.2 . . ?
O1 C6 N1 120.74(15) . . ?
O1 C6 C7 122.61(16) . . ?
N1 C6 C7 116.65(14) . . ?
C8 C7 C9 120.38(15) . . ?
C8 C7 C6 120.03(15) . . ?
C9 C7 C6 119.59(14) . . ?
C7 C8 C11 120.66(16) . 3_757 ?
C7 C8 H8 119.7 . . ?
C11 C8 H8 119.7 3_757 . ?
C7 C9 C10 121.78(14) . . ?
C7 C9 C9 119.13(18) . 3_757 ?
C10 C9 C9 119.08(18) . 3_757 ?
C11 C10 C9 120.49(15) . . ?
C11 C10 C12 119.86(15) . . ?
C9 C10 C12 119.63(14) . . ?
C10 C11 C8 120.22(15) . 3_757 ?
C10 C11 H11 119.9 . . ?
C8 C11 H11 119.9 3_757 . ?
O2 C12 N1 120.94(15) . . ?
O2 C12 C10 122.31(15) . . ?
N1 C12 C10 116.74(14) . . ?
C12 N1 C6 124.68(13) . . ?
C12 N1 C4 118.42(14) . . ?
C6 N1 C4 116.90(13) . . ?
C3 N2 C2 116.08(18) . . ?

loop_
_geom_bond_atom_site_label_1
_geom_bond_atom_site_label_2
_geom_bond_distance
_geom_bond_site_symmetry_2
_geom_bond_publ_flag
C1 C2 1.362(3) . ?
C1 C5 1.374(3) . ?
C1 H1 0.9300 . ?
C2 N2 1.336(3) . ?
C2 H2 0.9300 . ?
C3 N2 1.330(2) . ?
C3 C4 1.373(3) . ?
C3 H3 0.9300 . ?
C4 C5 1.375(2) . ?
C4 N1 1.451(2) . ?
C5 H5 0.9300 . ?
C6 O1 1.2055(19) . ?
C6 N1 1.409(2) . ?
C6 C7 1.478(2) . ?
C7 C8 1.375(2) . ?
C7 C9 1.403(2) . ?
C8 C11 1.396(2) 3_757 ?
C8 H8 0.9300 . ?
C9 C10 1.411(2) . ?
C9 C9 1.418(3) 3_757 ?
C10 C11 1.371(2) . ?
C10 C12 1.482(2) . ?
C11 C8 1.396(2) 3_757 ?
C11 H11 0.9300 . ?
C12 O2 1.204(2) . ?
C12 N1 1.401(2) . ?

loop_
_geom_hbond_atom_site_label_D
_geom_hbond_atom_site_label_H
_geom_hbond_atom_site_label_A
_geom_hbond_distance_DH
_geom_hbond_distance_HA
_geom_hbond_distance_DA
_geom_hbond_angle_DHA
_geom_hbond_site_symmetry_A
C1 H1 O2 0.93 2.62 3.255(2) 126.4 4_565
C3 H3 O1 0.93 2.66 3.367(2) 133.3 1_655
C5 H5 O2 0.93 2.47 3.127(2) 128.2 1_455
